data_4314961
loop_
_publ_author_name
'Edmond Y. Njua'
'Alexander Steiner'
'Lothar Stahl'

_publ_contact_author_address
;Department of Chemistry
University of North Dakota
Grand Forks, ND 58202
USA
;
_publ_contact_author_email lstahl@chem.und.edu
_publ_contact_author_fax 701-777-2331
_publ_contact_author_name 'Lothar Stahl'
_publ_contact_author_phone 701-777-2242
_publ_section_title
;
 Syntheses and Structures of Cationic and Neutral, Homo- and Heteroleptic
 tert-Butoxides of the Group 4 Metals
;
_journal_name_full 'Inorganic Chemistry'
_journal_page_first 2163
_journal_page_last 2172
_journal_paper_doi 10.1021/ic9019537
_journal_volume 49
_journal_year 2010
_chemical_formula_sum 'C21 H43 F3 O8 S Zr'
_chemical_formula_weight 603.83
_chemical_name_systematic
;

 ?

;
_space_group_IT_number 19
_symmetry_cell_setting orthorhombic
_symmetry_space_group_name_Hall 'P 2ac 2ab'
_symmetry_space_group_name_H-M 'P 21 21 21'
_atom_sites_solution_hydrogens geom
_atom_sites_solution_primary direct
_atom_sites_solution_secondary difmap
_audit_creation_method SHELXL-97
_cell_angle_alpha 90.00
_cell_angle_beta 90.00
_cell_angle_gamma 90.00
_cell_formula_units_Z 4
_cell_length_a 9.2782(9)
_cell_length_b 17.4312(17)
_cell_length_c 18.1017(18)
_cell_measurement_reflns_used 8442
_cell_measurement_temperature 173(2)
_cell_measurement_theta_max 28.17
_cell_measurement_theta_min 2.49
_cell_volume 2927.6(5)
_computing_cell_refinement 'Bruker SMART'
_computing_data_collection 'Bruker SMART'
_computing_data_reduction 'Bruker SAINT'
_computing_molecular_graphics 'Bruker SHELXTL'
_computing_publication_material 'Bruker SHELXTL'
_computing_structure_refinement 'SHELXL-97 (Sheldrick, 1997)'
_computing_structure_solution 'SHELXS-97 (Sheldrick, 1990)'
_diffrn_ambient_temperature 173(2)
_diffrn_measured_fraction_theta_full 0.961
_diffrn_measured_fraction_theta_max 0.961
_diffrn_measurement_device_type 'CCD area detector'
_diffrn_measurement_method 'phi and omega scans'
_diffrn_radiation_monochromator graphite
_diffrn_radiation_source 'fine-focus sealed tube'
_diffrn_radiation_type MoK\a
_diffrn_radiation_wavelength 0.71073
_diffrn_reflns_av_R_equivalents 0.0170
_diffrn_reflns_av_sigmaI/netI 0.0156
_diffrn_reflns_limit_h_max 12
_diffrn_reflns_limit_h_min -11
_diffrn_reflns_limit_k_max 23
_diffrn_reflns_limit_k_min -23
_diffrn_reflns_limit_l_max 20
_diffrn_reflns_limit_l_min -24
_diffrn_reflns_number 25064
_diffrn_reflns_theta_full 28.24
_diffrn_reflns_theta_max 28.24
_diffrn_reflns_theta_min 1.62
_exptl_absorpt_coefficient_mu 0.503
_exptl_absorpt_correction_T_max 0.8051
_exptl_absorpt_correction_T_min 0.7355
_exptl_absorpt_correction_type empirical
_exptl_crystal_colour colorless
_exptl_crystal_density_diffrn 1.370
_exptl_crystal_density_meas 0
_exptl_crystal_density_method 'not measured'
_exptl_crystal_description chunk
_exptl_crystal_F_000 1264
_exptl_crystal_size_max 0.65
_exptl_crystal_size_mid 0.50
_exptl_crystal_size_min 0.45
_refine_diff_density_max 0.893
_refine_diff_density_min -0.312
_refine_diff_density_rms 0.062
_refine_ls_abs_structure_details 'Flack H D (1983), Acta Cryst. A39, 876-881'
_refine_ls_abs_structure_Flack 0.26(3)
_refine_ls_extinction_method none
_refine_ls_goodness_of_fit_ref 1.046
_refine_ls_hydrogen_treatment constr
_refine_ls_matrix_type full
_refine_ls_number_parameters 318
_refine_ls_number_reflns 6792
_refine_ls_number_restraints 0
_refine_ls_restrained_S_all 1.046
_refine_ls_R_factor_all 0.0324
_refine_ls_R_factor_gt 0.0306
_refine_ls_shift/su_max 0.001
_refine_ls_shift/su_mean 0.000
_refine_ls_structure_factor_coef Fsqd
_refine_ls_weighting_details 'calc w=1/[\s^2^(Fo^2^)+(0.0586P)^2^+0.7860P] where P=(Fo^2^+2Fc^2^)/3'
_refine_ls_weighting_scheme calc
_refine_ls_wR_factor_gt 0.0848
_refine_ls_wR_factor_ref 0.0867
_reflns_number_gt 6457
_reflns_number_total 6792
_reflns_threshold_expression >2sigma(I)
_cod_data_source_file ic9019537_si_001_7.cif
_cod_data_source_block 6
_cod_depositor_comments
;
The following automatic conversions were performed:

'_symmetry_cell_setting' value 'Orthorhombic' changed to
'orthorhombic' according to the built-in table from CIF Core
dictionary named 'cif_core.dic' version 2.4.1 from 2010-06-29.

Automatic conversion script
Id: cif_fix_values 1646 2011-03-28 12:23:43Z adriana 
;
_cod_database_code 4314961

loop_
_symmetry_equiv_pos_as_xyz
'x, y, z'
'-x+1/2, -y, z+1/2'
'-x, y+1/2, -z+1/2'
'x+1/2, -y+1/2, -z'

loop_
_atom_site_label
_atom_site_type_symbol
_atom_site_fract_x
_atom_site_fract_y
_atom_site_fract_z
_atom_site_U_iso_or_equiv
_atom_site_adp_type
_atom_site_occupancy
_atom_site_symmetry_multiplicity
_atom_site_calc_flag
_atom_site_refinement_flags
_atom_site_disorder_assembly
_atom_site_disorder_group
Zr1 Zr 0.24817(2) 0.393417(9) 0.235117(9) 0.02586(7) Uani 1 1 d . . .
C1 C 0.5924(3) 0.38019(18) 0.42236(16) 0.0548(7) Uani 1 1 d . . .
F1 F 0.4875(3) 0.39446(14) 0.47169(10) 0.0753(6) Uani 1 1 d . . .
F2 F 0.7181(2) 0.39638(16) 0.45479(13) 0.0858(7) Uani 1 1 d . . .
F3 F 0.5888(3) 0.30577(12) 0.40778(14) 0.0860(7) Uani 1 1 d . . .
S1 S 0.56950(7) 0.43694(4) 0.33977(4) 0.04308(14) Uani 1 1 d . . .
O1 O 0.42392(18) 0.41367(10) 0.31744(10) 0.0418(4) Uani 1 1 d . . .
O2 O 0.6800(2) 0.41021(15) 0.29201(13) 0.0652(6) Uani 1 1 d . . .
O3 O 0.5779(3) 0.51401(12) 0.36560(18) 0.0747(7) Uani 1 1 d . . .
O10 O 0.16406(19) 0.31773(10) 0.29853(10) 0.0408(4) Uani 1 1 d . A .
C10 C 0.1053(3) 0.26640(15) 0.35016(16) 0.0498(6) Uani 1 1 d . . .
C11A C 0.0855(6) 0.3093(3) 0.4214(3) 0.0706(13) Uiso 0.757(7) 1 d P A 1
H11A H 0.1781 0.3309 0.4371 0.106 Uiso 0.757(7) 1 calc PR A 1
H11B H 0.0498 0.2741 0.4595 0.106 Uiso 0.757(7) 1 calc PR A 1
H11C H 0.0158 0.3508 0.4142 0.106 Uiso 0.757(7) 1 calc PR A 1
C12A C 0.1995(7) 0.1979(3) 0.3575(3) 0.0821(17) Uiso 0.757(7) 1 d P A 1
H12A H 0.2062 0.1717 0.3097 0.123 Uiso 0.757(7) 1 calc PR A 1
H12B H 0.1585 0.1628 0.3942 0.123 Uiso 0.757(7) 1 calc PR A 1
H12C H 0.2959 0.2139 0.3733 0.123 Uiso 0.757(7) 1 calc PR A 1
C13A C -0.0458(6) 0.2448(3) 0.3214(3) 0.0792(16) Uiso 0.757(7) 1 d P A 1
H13A H -0.1017 0.2916 0.3125 0.119 Uiso 0.757(7) 1 calc PR A 1
H13B H -0.0952 0.2131 0.3582 0.119 Uiso 0.757(7) 1 calc PR A 1
H13C H -0.0365 0.2160 0.2751 0.119 Uiso 0.757(7) 1 calc PR A 1
C11B C 0.071(3) 0.1897(14) 0.3166(15) 0.120(8) Uiso 0.243(7) 1 d P A 2
H11D H 0.0073 0.1970 0.2738 0.181 Uiso 0.243(7) 1 calc PR A 2
H11E H 0.0217 0.1576 0.3533 0.181 Uiso 0.243(7) 1 calc PR A 2
H11F H 0.1599 0.1646 0.3009 0.181 Uiso 0.243(7) 1 calc PR A 2
C12B C 0.001(2) 0.3019(10) 0.4026(10) 0.075(5) Uiso 0.243(7) 1 d P A 2
H12D H 0.0466 0.3462 0.4267 0.113 Uiso 0.243(7) 1 calc PR A 2
H12E H -0.0264 0.2642 0.4401 0.113 Uiso 0.243(7) 1 calc PR A 2
H12F H -0.0845 0.3188 0.3756 0.113 Uiso 0.243(7) 1 calc PR A 2
C13B C 0.238(2) 0.2492(11) 0.4062(11) 0.091(5) Uiso 0.243(7) 1 d P A 2
H13D H 0.3179 0.2265 0.3787 0.136 Uiso 0.243(7) 1 calc PR A 2
H13E H 0.2056 0.2134 0.4446 0.136 Uiso 0.243(7) 1 calc PR A 2
H13F H 0.2690 0.2972 0.4292 0.136 Uiso 0.243(7) 1 calc PR A 2
O4 O 0.14674(17) 0.48986(9) 0.30692(9) 0.0343(3) Uani 1 1 d . . .
C2 C 0.2113(3) 0.53357(16) 0.36654(17) 0.0481(6) Uani 1 1 d . . .
H2A H 0.3002 0.5596 0.3497 0.058 Uiso 1 1 calc R . .
H2B H 0.2352 0.4999 0.4088 0.058 Uiso 1 1 calc R . .
C3 C 0.0972(4) 0.59136(19) 0.3878(2) 0.0642(9) Uani 1 1 d . . .
H3A H 0.1007 0.6371 0.3554 0.077 Uiso 1 1 calc R . .
H3B H 0.1077 0.6076 0.4399 0.077 Uiso 1 1 calc R . .
C4 C -0.0405(3) 0.5460(2) 0.3761(2) 0.0634(9) Uani 1 1 d . . .
H4A H -0.0595 0.5113 0.4182 0.076 Uiso 1 1 calc R . .
H4B H -0.1242 0.5806 0.3694 0.076 Uiso 1 1 calc R . .
C5 C -0.0095(3) 0.50180(17) 0.30716(17) 0.0471(6) Uani 1 1 d . . .
H5A H -0.0609 0.4520 0.3076 0.056 Uiso 1 1 calc R . .
H5B H -0.0398 0.5312 0.2630 0.056 Uiso 1 1 calc R . .
O5 O 0.35644(19) 0.50293(10) 0.18825(11) 0.0422(4) Uani 1 1 d . . .
C6 C 0.4992(3) 0.5083(2) 0.1567(2) 0.0688(10) Uani 1 1 d . . .
H6A H 0.5658 0.5342 0.1915 0.083 Uiso 1 1 calc R . .
H6B H 0.5375 0.4567 0.1454 0.083 Uiso 1 1 calc R . .
C7 C 0.4833(6) 0.5528(3) 0.0899(3) 0.0977(16) Uani 1 1 d . . .
H7A H 0.4629 0.5188 0.0473 0.117 Uiso 1 1 calc R . .
H7B H 0.5723 0.5821 0.0795 0.117 Uiso 1 1 calc R . .
C8 C 0.3604(4) 0.6057(2) 0.1033(2) 0.0713(10) Uani 1 1 d . . .
H8A H 0.2980 0.6088 0.0590 0.086 Uiso 1 1 calc R . .
H8B H 0.3956 0.6578 0.1154 0.086 Uiso 1 1 calc R . .
C9 C 0.2790(3) 0.57194(13) 0.16747(16) 0.0457(6) Uani 1 1 d . . .
H9A H 0.2761 0.6086 0.2092 0.055 Uiso 1 1 calc R . .
H9B H 0.1789 0.5594 0.1529 0.055 Uiso 1 1 calc R . .
O20 O 0.09057(17) 0.41402(9) 0.16819(9) 0.0354(3) Uani 1 1 d . . .
C20 C 0.0039(2) 0.40171(14) 0.10500(13) 0.0356(5) Uani 1 1 d . . .
C21 C -0.1191(3) 0.45871(18) 0.10585(18) 0.0551(7) Uani 1 1 d . . .
H21A H -0.1760 0.4517 0.1509 0.083 Uiso 1 1 calc R . .
H21B H -0.1805 0.4504 0.0626 0.083 Uiso 1 1 calc R . .
H21C H -0.0803 0.5110 0.1046 0.083 Uiso 1 1 calc R . .
C22 C -0.0556(3) 0.31977(17) 0.10877(19) 0.0548(7) Uani 1 1 d . . .
H22A H 0.0246 0.2832 0.1106 0.082 Uiso 1 1 calc R . .
H22B H -0.1145 0.3096 0.0649 0.082 Uiso 1 1 calc R . .
H22C H -0.1150 0.3141 0.1532 0.082 Uiso 1 1 calc R . .
C23 C 0.0983(3) 0.41195(19) 0.03682(14) 0.0524(7) Uani 1 1 d . . .
H23A H 0.1338 0.4649 0.0348 0.079 Uiso 1 1 calc R . .
H23B H 0.0416 0.4010 -0.0076 0.079 Uiso 1 1 calc R . .
H23C H 0.1803 0.3766 0.0394 0.079 Uiso 1 1 calc R . .
O30 O 0.37331(18) 0.33296(9) 0.17420(10) 0.0383(4) Uani 1 1 d . . .
C30 C 0.4474(3) 0.26798(14) 0.14570(15) 0.0435(6) Uani 1 1 d . . .
C31 C 0.5456(5) 0.2377(3) 0.2054(2) 0.0868(14) Uani 1 1 d . . .
H31A H 0.6092 0.2789 0.2225 0.130 Uiso 1 1 calc R . .
H31B H 0.6039 0.1956 0.1855 0.130 Uiso 1 1 calc R . .
H31C H 0.4876 0.2189 0.2468 0.130 Uiso 1 1 calc R . .
C32 C 0.5341(4) 0.2925(2) 0.07933(19) 0.0600(8) Uani 1 1 d . . .
H32A H 0.4694 0.3138 0.0418 0.090 Uiso 1 1 calc R . .
H32B H 0.5852 0.2481 0.0590 0.090 Uiso 1 1 calc R . .
H32C H 0.6042 0.3317 0.0942 0.090 Uiso 1 1 calc R . .
C33 C 0.3345(4) 0.20953(18) 0.1225(2) 0.0690(10) Uani 1 1 d . . .
H33A H 0.2708 0.1985 0.1643 0.104 Uiso 1 1 calc R . .
H33B H 0.3824 0.1622 0.1067 0.104 Uiso 1 1 calc R . .
H33C H 0.2777 0.2302 0.0814 0.104 Uiso 1 1 calc R . .

loop_
_atom_site_aniso_label
_atom_site_aniso_U_11
_atom_site_aniso_U_22
_atom_site_aniso_U_33
_atom_site_aniso_U_23
_atom_site_aniso_U_13
_atom_site_aniso_U_12
Zr1 0.02544(10) 0.02428(9) 0.02784(10) 0.00012(6) 0.00042(9) 0.00028(9)
C1 0.0578(17) 0.0603(17) 0.0462(14) 0.0045(13) -0.0106(13) 0.0066(13)
F1 0.0827(13) 0.0978(15) 0.0455(10) 0.0023(10) 0.0056(10) 0.0062(12)
F2 0.0660(12) 0.1211(18) 0.0703(13) 0.0082(12) -0.0355(10) 0.0093(12)
F3 0.119(2) 0.0525(11) 0.0862(15) 0.0166(11) 0.0005(15) 0.0186(12)
S1 0.0349(3) 0.0455(3) 0.0489(3) 0.0045(3) -0.0078(3) -0.0038(2)
O1 0.0328(8) 0.0466(9) 0.0459(10) -0.0027(7) -0.0081(7) 0.0002(7)
O2 0.0373(10) 0.1004(18) 0.0578(13) 0.0035(13) 0.0049(9) -0.0033(11)
O3 0.0634(14) 0.0470(11) 0.114(2) -0.0054(13) -0.0199(15) -0.0138(11)
O10 0.0452(9) 0.0366(8) 0.0406(9) 0.0057(7) 0.0018(8) -0.0052(7)
C10 0.0639(17) 0.0376(12) 0.0480(15) 0.0087(11) 0.0130(13) -0.0102(11)
O4 0.0275(7) 0.0358(7) 0.0396(8) -0.0082(7) -0.0004(6) 0.0016(6)
C2 0.0476(15) 0.0484(13) 0.0484(14) -0.0216(12) -0.0054(11) 0.0009(10)
C3 0.0638(19) 0.0594(17) 0.069(2) -0.0334(16) -0.0074(16) 0.0134(15)
C4 0.0470(16) 0.077(2) 0.066(2) -0.0251(17) 0.0048(14) 0.0182(15)
C5 0.0301(11) 0.0568(15) 0.0544(16) -0.0143(13) -0.0015(11) 0.0069(10)
O5 0.0333(8) 0.0370(8) 0.0563(11) 0.0138(8) 0.0081(8) 0.0007(7)
C6 0.0440(15) 0.070(2) 0.092(3) 0.0316(19) 0.0228(17) 0.0005(14)
C7 0.100(3) 0.107(3) 0.087(3) 0.037(3) 0.048(3) 0.010(3)
C8 0.076(2) 0.0585(18) 0.080(2) 0.0334(18) 0.0147(19) 0.0024(17)
C9 0.0526(16) 0.0285(9) 0.0561(14) 0.0065(10) 0.0034(11) 0.0023(9)
O20 0.0327(8) 0.0409(8) 0.0325(8) -0.0037(6) -0.0039(6) 0.0032(6)
C20 0.0318(10) 0.0425(12) 0.0327(11) -0.0021(9) -0.0055(9) 0.0001(9)
C21 0.0441(14) 0.0619(17) 0.0594(17) -0.0025(14) -0.0130(13) 0.0100(12)
C22 0.0463(15) 0.0510(15) 0.0672(19) -0.0044(14) -0.0052(14) -0.0108(12)
C23 0.0556(16) 0.0669(18) 0.0346(13) -0.0021(12) 0.0012(12) -0.0046(13)
O30 0.0396(9) 0.0325(8) 0.0429(9) -0.0045(6) 0.0045(7) 0.0075(6)
C30 0.0460(13) 0.0380(11) 0.0465(14) -0.0052(10) 0.0061(11) 0.0145(10)
C31 0.107(3) 0.089(3) 0.064(2) -0.002(2) -0.014(2) 0.058(3)
C32 0.0554(18) 0.0626(18) 0.0621(19) -0.0101(15) 0.0157(15) 0.0060(14)
C33 0.0623(19) 0.0416(14) 0.103(3) -0.0203(16) 0.026(2) -0.0030(13)

loop_
_atom_type_symbol
_atom_type_description
_atom_type_scat_dispersion_real
_atom_type_scat_dispersion_imag
_atom_type_scat_source
C C 0.0033 0.0016 'International Tables Vol C Tables 4.2.6.8 and 6.1.1.4'
H H 0.0000 0.0000 'International Tables Vol C Tables 4.2.6.8 and 6.1.1.4'
O O 0.0106 0.0060 'International Tables Vol C Tables 4.2.6.8 and 6.1.1.4'
F F 0.0171 0.0103 'International Tables Vol C Tables 4.2.6.8 and 6.1.1.4'
S S 0.1246 0.1234 'International Tables Vol C Tables 4.2.6.8 and 6.1.1.4'
Zr Zr -2.9673 0.5597 'International Tables Vol C Tables 4.2.6.8 and 6.1.1.4'

loop_
_geom_angle_atom_site_label_1
_geom_angle_atom_site_label_2
_geom_angle_atom_site_label_3
_geom_angle
_geom_angle_site_symmetry_1
_geom_angle_site_symmetry_3
_geom_angle_publ_flag
O10 Zr1 O30 102.29(8) . . ?
O10 Zr1 O20 101.27(7) . . ?
O30 Zr1 O20 101.53(7) . . ?
O10 Zr1 O1 90.37(7) . . ?
O30 Zr1 O1 91.63(7) . . ?
O20 Zr1 O1 160.02(7) . . ?
O10 Zr1 O5 164.44(8) . . ?
O30 Zr1 O5 88.84(7) . . ?
O20 Zr1 O5 86.87(7) . . ?
O1 Zr1 O5 78.34(7) . . ?
O10 Zr1 O4 89.89(7) . . ?
O30 Zr1 O4 164.72(7) . . ?
O20 Zr1 O4 84.82(6) . . ?
O1 Zr1 O4 78.96(6) . . ?
O5 Zr1 O4 77.55(7) . . ?
F3 C1 F2 108.4(3) . . ?
F3 C1 F1 107.2(3) . . ?
F2 C1 F1 107.5(2) . . ?
F3 C1 S1 111.7(2) . . ?
F2 C1 S1 110.5(2) . . ?
F1 C1 S1 111.3(2) . . ?
O2 S1 O3 118.01(16) . . ?
O2 S1 O1 113.98(12) . . ?
O3 S1 O1 113.69(13) . . ?
O2 S1 C1 103.86(15) . . ?
O3 S1 C1 103.80(17) . . ?
O1 S1 C1 100.65(13) . . ?
S1 O1 Zr1 153.93(12) . . ?
C10 O10 Zr1 175.05(18) . . ?
O10 C10 C12A 110.1(3) . . ?
O10 C10 C12B 114.3(7) . . ?
C12A C10 C12B 131.2(8) . . ?
O10 C10 C11A 107.6(3) . . ?
C12A C10 C11A 113.3(4) . . ?
C12B C10 C11A 33.5(7) . . ?
O10 C10 C11B 112.4(10) . . ?
C12A C10 C11B 56.5(10) . . ?
C12B C10 C11B 119.2(13) . . ?
C11A C10 C11B 139.7(10) . . ?
O10 C10 C13A 106.5(3) . . ?
C12A C10 C13A 111.6(4) . . ?
C12B C10 C13A 74.2(8) . . ?
C11A C10 C13A 107.5(4) . . ?
C11B C10 C13A 56.7(10) . . ?
O10 C10 C13B 104.0(7) . . ?
C12A C10 C13B 49.5(7) . . ?
C12B C10 C13B 99.7(10) . . ?
C11A C10 C13B 69.3(7) . . ?
C11B C10 C13B 104.5(12) . . ?
C13A C10 C13B 148.7(8) . . ?
C2 O4 C5 109.39(18) . . ?
C2 O4 Zr1 128.96(14) . . ?
C5 O4 Zr1 120.35(14) . . ?
O4 C2 C3 104.5(2) . . ?
C2 C3 C4 102.0(2) . . ?
C5 C4 C3 102.8(2) . . ?
O4 C5 C4 105.5(2) . . ?
C6 O5 C9 107.3(2) . . ?
C6 O5 Zr1 126.54(17) . . ?
C9 O5 Zr1 124.27(14) . . ?
C7 C6 O5 105.8(3) . . ?
C6 C7 C8 106.0(3) . . ?
C7 C8 C9 105.6(3) . . ?
O5 C9 C8 106.0(2) . . ?
C20 O20 Zr1 155.34(14) . . ?
O20 C20 C21 108.7(2) . . ?
O20 C20 C23 108.08(19) . . ?
C21 C20 C23 111.4(2) . . ?
O20 C20 C22 108.1(2) . . ?
C21 C20 C22 109.9(2) . . ?
C23 C20 C22 110.6(2) . . ?
C30 O30 Zr1 159.97(17) . . ?
O30 C30 C32 108.7(2) . . ?
O30 C30 C31 108.1(2) . . ?
C32 C30 C31 110.3(3) . . ?
O30 C30 C33 107.5(2) . . ?
C32 C30 C33 109.7(3) . . ?
C31 C30 C33 112.3(3) . . ?

loop_
_geom_bond_atom_site_label_1
_geom_bond_atom_site_label_2
_geom_bond_distance
_geom_bond_site_symmetry_2
_geom_bond_publ_flag
Zr1 O10 1.9150(17) . ?
Zr1 O30 1.9170(16) . ?
Zr1 O20 1.9326(16) . ?
Zr1 O1 2.2371(17) . ?
Zr1 O5 2.3180(16) . ?
Zr1 O4 2.3241(16) . ?
C1 F3 1.324(4) . ?
C1 F2 1.336(4) . ?
C1 F1 1.344(4) . ?
C1 S1 1.805(3) . ?
S1 O2 1.420(2) . ?
S1 O3 1.425(2) . ?
S1 O1 1.4671(18) . ?
O10 C10 1.404(3) . ?
C10 C12A 1.486(6) . ?
C10 C12B 1.489(18) . ?
C10 C11A 1.502(6) . ?
C10 C11B 1.50(3) . ?
C10 C13A 1.543(6) . ?
C10 C13B 1.62(2) . ?
O4 C2 1.451(3) . ?
O4 C5 1.464(3) . ?
C2 C3 1.511(4) . ?
C3 C4 1.517(5) . ?
C4 C5 1.495(4) . ?
O5 C6 1.445(3) . ?
O5 C9 1.451(3) . ?
C6 C7 1.444(5) . ?
C7 C8 1.485(6) . ?
C8 C9 1.506(4) . ?
O20 C20 1.415(3) . ?
C20 C21 1.513(3) . ?
C20 C23 1.524(4) . ?
C20 C22 1.533(4) . ?
O30 C30 1.422(3) . ?
C30 C32 1.508(4) . ?
C30 C31 1.508(4) . ?
C30 C33 1.520(4) . ?
